data_4070925
loop_
_publ_author_name
'Song, Guoyong'
'Wang, Xinjiao'
'Li, Yongxin'
'Li, Xingwei'

_publ_section_title
;
 Iridium Abnormal N-Heterocyclic Carbene Hydrides via Highly Selective
 C&#x2212;H Activation
;
_journal_issue 6
_journal_name_full Organometallics
_journal_page_first 1187
_journal_paper_doi 10.1021/om7011216
_journal_volume 27
_journal_year 2008
_chemical_formula_sum 'C27 H34 Cl F6 Ir N2 P2'
_chemical_formula_weight 790.15
_chemical_name_systematic
;

 ?

;
_space_group_IT_number 61
_symmetry_cell_setting orthorhombic
_symmetry_space_group_name_Hall '-P 2ac 2ab'
_symmetry_space_group_name_H-M 'P b c a'
_atom_sites_solution_hydrogens geom
_atom_sites_solution_primary direct
_atom_sites_solution_secondary difmap
_audit_creation_method SHELXL-97
_cell_angle_alpha 90.00
_cell_angle_beta 90.00
_cell_angle_gamma 90.00
_cell_formula_units_Z 8
_cell_length_a 12.8370(5)
_cell_length_b 18.8931(8)
_cell_length_c 23.3920(10)
_cell_measurement_reflns_used 5483
_cell_measurement_temperature 173(2)
_cell_measurement_theta_max 30.47
_cell_measurement_theta_min 2.33
_cell_volume 5673.3(4)
_computing_cell_refinement 'Bruker SMART'
_computing_data_collection 'Bruker SMART'
_computing_data_reduction 'Bruker SAINT'
_computing_molecular_graphics 'Bruker SHELXTL'
_computing_publication_material 'Bruker SHELXTL'
_computing_structure_refinement 'SHELXL-97 (Sheldrick, 1997)'
_computing_structure_solution 'SHELXS-97 (Sheldrick, 1990)'
_diffrn_ambient_temperature 173(2)
_diffrn_measured_fraction_theta_full 0.999
_diffrn_measured_fraction_theta_max 0.999
_diffrn_measurement_device_type 'CCD area detector'
_diffrn_measurement_method 'phi and omega scans'
_diffrn_radiation_monochromator graphite
_diffrn_radiation_source 'fine-focus sealed tube'
_diffrn_radiation_type MoK\a
_diffrn_radiation_wavelength 0.71073
_diffrn_reflns_av_R_equivalents 0.0365
_diffrn_reflns_av_sigmaI/netI 0.0315
_diffrn_reflns_limit_h_max 16
_diffrn_reflns_limit_h_min -14
_diffrn_reflns_limit_k_max 23
_diffrn_reflns_limit_k_min -23
_diffrn_reflns_limit_l_max 29
_diffrn_reflns_limit_l_min -27
_diffrn_reflns_number 29836
_diffrn_reflns_theta_full 26.50
_diffrn_reflns_theta_max 26.50
_diffrn_reflns_theta_min 2.11
_exptl_absorpt_coefficient_mu 4.975
_exptl_absorpt_correction_T_max 0.7545
_exptl_absorpt_correction_T_min 0.3694
_exptl_absorpt_correction_type multi-scan
_exptl_crystal_colour yellow
_exptl_crystal_density_diffrn 1.850
_exptl_crystal_density_meas 0
_exptl_crystal_density_method 'not measured'
_exptl_crystal_description prism
_exptl_crystal_F_000 3104
_exptl_crystal_size_max 0.25
_exptl_crystal_size_mid 0.10
_exptl_crystal_size_min 0.06
_refine_diff_density_max 1.366
_refine_diff_density_min -1.003
_refine_diff_density_rms 0.112
_refine_ls_extinction_method none
_refine_ls_goodness_of_fit_ref 1.034
_refine_ls_hydrogen_treatment mixed
_refine_ls_matrix_type full
_refine_ls_number_parameters 358
_refine_ls_number_reflns 5873
_refine_ls_number_restraints 66
_refine_ls_restrained_S_all 1.044
_refine_ls_R_factor_all 0.0356
_refine_ls_R_factor_gt 0.0247
_refine_ls_shift/su_max 0.004
_refine_ls_shift/su_mean 0.000
_refine_ls_structure_factor_coef Fsqd
_refine_ls_weighting_details 'calc w=1/[\s^2^(Fo^2^)+(0.0232P)^2^+13.8548P] where P=(Fo^2^+2Fc^2^)/3'
_refine_ls_weighting_scheme calc
_refine_ls_wR_factor_gt 0.0568
_refine_ls_wR_factor_ref 0.0650
_reflns_number_gt 4823
_reflns_number_total 5873
_reflns_threshold_expression >2sigma(I)
_cod_data_source_file om7011216-file002.cif
_cod_data_source_block lxw16r
_cod_depositor_comments
;
The following automatic conversions were performed:

'_symmetry_cell_setting' value 'Orthorhombic' changed to
'orthorhombic' according to
/home/saulius/struct/CIF-dictionaries/cif_core.dic dictionary named
'cif_core.dic' version 2.4.1 from 2010-06-29.

Automatic conversion script
Id: cif_fix_values 1715 2011-07-08 13:25:40Z adriana 
;
_cod_original_sg_symbol_H-M Pbca
_cod_database_code 4070925

loop_
_symmetry_equiv_pos_as_xyz
'x, y, z'
'-x+1/2, -y, z+1/2'
'-x, y+1/2, -z+1/2'
'x+1/2, -y+1/2, -z'
'-x, -y, -z'
'x-1/2, y, -z-1/2'
'x, -y-1/2, z-1/2'
'-x-1/2, y-1/2, z'

loop_
_atom_site_label
_atom_site_type_symbol
_atom_site_fract_x
_atom_site_fract_y
_atom_site_fract_z
_atom_site_U_iso_or_equiv
_atom_site_adp_type
_atom_site_occupancy
_atom_site_symmetry_multiplicity
_atom_site_calc_flag
_atom_site_refinement_flags
Ir1 Ir 0.239729(10) 1.036164(7) 0.694591(6) 0.01657(5) Uani 1 1 d D
C1 C 0.2041(3) 1.0382(2) 0.59911(15) 0.0249(8) Uani 1 1 d .
H1 H 0.1393 1.0169 0.6085 0.030 Uiso 1 1 calc R
C2 C 0.2940(3) 0.9990(2) 0.60737(16) 0.0249(8) Uani 1 1 d .
H2 H 0.2857 0.9517 0.6203 0.030 Uiso 1 1 calc RD
C3 C 0.4038(3) 1.0245(2) 0.59778(18) 0.0328(10) Uani 1 1 d .
H3A H 0.4175 1.0251 0.5561 0.039 Uiso 1 1 calc R
H3B H 0.4523 0.9900 0.6152 0.039 Uiso 1 1 calc R
C4 C 0.4280(3) 1.0977(2) 0.62190(18) 0.0293(9) Uani 1 1 d .
H4A H 0.4132 1.1334 0.5920 0.035 Uiso 1 1 calc R
H4B H 0.5034 1.1001 0.6306 0.035 Uiso 1 1 calc R
C5 C 0.3677(3) 1.1175(2) 0.67543(17) 0.0241(8) Uani 1 1 d .
H5 H 0.3961 1.1055 0.7117 0.029 Uiso 1 1 calc RD
C6 C 0.2736(3) 1.1522(2) 0.67344(17) 0.0239(8) Uani 1 1 d .
H6 H 0.2420 1.1644 0.7088 0.029 Uiso 1 1 calc R
C7 C 0.2167(3) 1.1723(2) 0.61921(18) 0.0303(9) Uani 1 1 d .
H7A H 0.2550 1.2116 0.6007 0.036 Uiso 1 1 calc R
H7B H 0.1469 1.1903 0.6297 0.036 Uiso 1 1 calc R
C8 C 0.2033(4) 1.1133(2) 0.57577(18) 0.0326(10) Uani 1 1 d .
H8A H 0.2596 1.1175 0.5471 0.039 Uiso 1 1 calc R
H8B H 0.1364 1.1209 0.5556 0.039 Uiso 1 1 calc R
C9 C 0.2402(3) 1.0495(2) 0.78153(16) 0.0193(8) Uani 1 1 d U
C10 C 0.2915(3) 1.0891(2) 0.82088(16) 0.0212(8) Uani 1 1 d U
H10 H 0.3434 1.1234 0.8126 0.025 Uiso 1 1 calc R
C11 C 0.2958(4) 1.1037(3) 0.92943(18) 0.0333(10) Uani 1 1 d U
H11 H 0.3234 1.1516 0.9194 0.040 Uiso 1 1 calc R
C12 C 0.2105(5) 1.1147(4) 0.9714(2) 0.078(2) Uani 1 1 d U
H12A H 0.1571 1.1454 0.9546 0.117 Uiso 1 1 calc R
H12B H 0.2386 1.1371 1.0059 0.117 Uiso 1 1 calc R
H12C H 0.1794 1.0690 0.9814 0.117 Uiso 1 1 calc R
C13 C 0.3854(5) 1.0619(4) 0.9523(3) 0.083(2) Uani 1 1 d U
H13A H 0.3611 1.0150 0.9642 0.124 Uiso 1 1 calc R
H13B H 0.4155 1.0867 0.9852 0.124 Uiso 1 1 calc R
H13C H 0.4385 1.0568 0.9225 0.124 Uiso 1 1 calc R
C14 C 0.1852(3) 1.0208(2) 0.87015(16) 0.0234(8) Uani 1 1 d .
H14 H 0.1488 0.9987 0.9007 0.028 Uiso 1 1 calc R
C15 C 0.1023(3) 0.9554(2) 0.78832(16) 0.0215(8) Uani 1 1 d U
H15A H 0.0336 0.9774 0.7808 0.026 Uiso 1 1 calc R
H15B H 0.0924 0.9136 0.8132 0.026 Uiso 1 1 calc R
C16 C 0.2563(3) 0.8597(2) 0.74039(16) 0.0212(8) Uani 1 1 d .
C17 C 0.2338(3) 0.8142(2) 0.78599(17) 0.0254(9) Uani 1 1 d .
H17 H 0.1702 0.8193 0.8063 0.031 Uiso 1 1 calc R
C18 C 0.3036(3) 0.7619(2) 0.80177(17) 0.0286(9) Uani 1 1 d .
H18 H 0.2890 0.7328 0.8339 0.034 Uiso 1 1 calc R
C19 C 0.3945(3) 0.7519(2) 0.77102(18) 0.0300(9) Uani 1 1 d .
H19 H 0.4417 0.7156 0.7818 0.036 Uiso 1 1 calc R
C20 C 0.4165(3) 0.7944(2) 0.72478(19) 0.0288(9) Uani 1 1 d .
H20 H 0.4778 0.7866 0.7030 0.035 Uiso 1 1 calc R
C21 C 0.3489(3) 0.8487(2) 0.71007(17) 0.0243(8) Uani 1 1 d .
H21 H 0.3657 0.8789 0.6789 0.029 Uiso 1 1 calc R
C22 C 0.0734(3) 0.8912(2) 0.67236(15) 0.0206(8) Uani 1 1 d U
C23 C 0.1061(3) 0.8366(2) 0.63666(17) 0.0291(9) Uani 1 1 d .
H23 H 0.1735 0.8168 0.6416 0.035 Uiso 1 1 calc R
C24 C 0.0418(3) 0.8107(3) 0.59411(19) 0.0357(10) Uani 1 1 d .
H24 H 0.0653 0.7739 0.5697 0.043 Uiso 1 1 calc R
C25 C -0.0572(4) 0.8388(2) 0.58723(19) 0.0358(10) Uani 1 1 d .
H25 H -0.1015 0.8216 0.5578 0.043 Uiso 1 1 calc R
C26 C -0.0911(3) 0.8919(2) 0.62317(18) 0.0303(9) Uani 1 1 d .
H26 H -0.1598 0.9100 0.6191 0.036 Uiso 1 1 calc R
C27 C -0.0265(3) 0.9192(2) 0.66513(18) 0.0250(8) Uani 1 1 d .
H27 H -0.0500 0.9567 0.6889 0.030 Uiso 1 1 calc R
Cl1 Cl 0.05806(7) 1.08481(5) 0.69985(4) 0.0244(2) Uani 1 1 d .
F1 F 0.3507(3) 0.21849(19) 0.48111(15) 0.0676(10) Uani 1 1 d .
F2 F 0.4115(3) 0.23985(17) 0.39217(14) 0.0649(9) Uani 1 1 d .
F3 F 0.3472(3) 0.1336(2) 0.41528(17) 0.0840(12) Uani 1 1 d .
F4 F 0.4589(3) 0.1265(2) 0.48825(14) 0.0870(13) Uani 1 1 d .
F5 F 0.5167(3) 0.1469(2) 0.39974(15) 0.0851(13) Uani 1 1 d .
F6 F 0.5217(3) 0.2335(3) 0.46502(17) 0.0911(14) Uani 1 1 d .
N1 N 0.2562(2) 1.07149(18) 0.87516(13) 0.0228(7) Uani 1 1 d .
N2 N 0.1738(2) 1.00615(17) 0.81440(13) 0.0201(7) Uani 1 1 d .
P1 P 0.16751(7) 0.93046(5) 0.72075(4) 0.0181(2) Uani 1 1 d .
P2 P 0.43523(10) 0.18336(7) 0.44111(5) 0.0342(3) Uani 1 1 d .
H1M H 0.346(2) 0.9956(15) 0.701(2) 0.075(19) Uiso 1 1 d D

loop_
_atom_site_aniso_label
_atom_site_aniso_U_11
_atom_site_aniso_U_22
_atom_site_aniso_U_33
_atom_site_aniso_U_23
_atom_site_aniso_U_13
_atom_site_aniso_U_12
Ir1 0.01631(8) 0.01772(8) 0.01566(8) 0.00022(5) 0.00173(5) -0.00004(5)
C1 0.030(2) 0.031(2) 0.0135(17) 0.0000(16) -0.0007(16) -0.0015(18)
C2 0.033(2) 0.025(2) 0.0164(18) 0.0009(16) 0.0054(17) 0.0016(17)
C3 0.032(2) 0.039(3) 0.028(2) 0.0010(19) 0.0100(18) 0.0035(19)
C4 0.024(2) 0.029(2) 0.035(2) 0.0038(19) 0.0074(18) -0.0006(17)
C5 0.021(2) 0.025(2) 0.026(2) 0.0049(16) 0.0019(16) -0.0048(16)
C6 0.029(2) 0.0160(19) 0.0264(19) -0.0013(15) 0.0061(17) -0.0053(16)
C7 0.033(2) 0.025(2) 0.032(2) 0.0059(18) -0.0012(19) 0.0010(18)
C8 0.042(3) 0.034(2) 0.023(2) 0.0029(18) -0.0033(19) -0.001(2)
C9 0.0160(18) 0.0217(19) 0.0203(18) -0.0009(15) 0.0022(14) 0.0013(14)
C10 0.0194(18) 0.0215(19) 0.0227(18) 0.0014(15) 0.0031(15) 0.0005(15)
C11 0.038(2) 0.036(2) 0.026(2) -0.0085(18) -0.0017(18) -0.001(2)
C12 0.060(3) 0.131(6) 0.043(3) -0.046(3) 0.003(3) -0.006(4)
C13 0.073(4) 0.109(5) 0.066(4) -0.039(4) -0.041(3) 0.036(4)
C14 0.028(2) 0.023(2) 0.0189(18) 0.0010(15) 0.0045(16) 0.0029(16)
C15 0.0209(19) 0.024(2) 0.0199(18) -0.0014(15) 0.0035(15) -0.0021(15)
C16 0.0201(19) 0.0205(18) 0.0231(19) -0.0020(16) -0.0038(15) -0.0028(15)
C17 0.028(2) 0.023(2) 0.0249(19) 0.0020(17) 0.0007(17) -0.0027(16)
C18 0.039(2) 0.021(2) 0.026(2) 0.0025(17) -0.0039(19) -0.0046(18)
C19 0.034(2) 0.025(2) 0.031(2) -0.0042(18) -0.0131(19) 0.0062(18)
C20 0.023(2) 0.027(2) 0.037(2) -0.0051(18) -0.0001(18) 0.0003(16)
C21 0.022(2) 0.023(2) 0.028(2) -0.0025(16) 0.0034(16) 0.0010(16)
C22 0.0220(19) 0.0227(19) 0.0171(17) 0.0013(15) -0.0001(15) -0.0038(15)
C23 0.027(2) 0.033(2) 0.028(2) -0.0064(18) -0.0030(18) 0.0041(18)
C24 0.035(2) 0.042(3) 0.031(2) -0.014(2) -0.0033(19) 0.002(2)
C25 0.037(3) 0.038(3) 0.032(2) 0.001(2) -0.010(2) -0.009(2)
C26 0.024(2) 0.028(2) 0.039(2) 0.006(2) -0.0063(18) -0.0021(17)
C27 0.023(2) 0.020(2) 0.033(2) 0.0007(17) 0.0008(17) -0.0012(15)
Cl1 0.0169(4) 0.0244(5) 0.0318(5) 0.0005(4) 0.0013(4) 0.0020(3)
F1 0.054(2) 0.082(3) 0.067(2) -0.0204(19) 0.0260(17) 0.0049(17)
F2 0.095(3) 0.0452(19) 0.0545(19) 0.0100(16) -0.0011(19) 0.0149(18)
F3 0.106(3) 0.064(2) 0.081(3) -0.014(2) -0.023(2) -0.030(2)
F4 0.089(3) 0.126(4) 0.0467(19) 0.049(2) 0.0144(19) 0.035(2)
F5 0.121(3) 0.072(2) 0.062(2) 0.0152(19) 0.054(2) 0.046(2)
F6 0.060(2) 0.135(4) 0.078(3) -0.025(3) -0.002(2) -0.041(2)
N1 0.0220(17) 0.0290(19) 0.0173(15) -0.0020(14) -0.0012(13) 0.0003(14)
N2 0.0192(16) 0.0209(17) 0.0203(16) -0.0009(13) 0.0022(13) 0.0016(13)
P1 0.0163(5) 0.0197(5) 0.0184(4) -0.0009(4) 0.0021(4) 0.0003(4)
P2 0.0397(7) 0.0414(7) 0.0214(5) -0.0047(5) 0.0014(5) 0.0033(5)

loop_
_atom_type_symbol
_atom_type_description
_atom_type_scat_dispersion_real
_atom_type_scat_dispersion_imag
_atom_type_scat_source
C C 0.0033 0.0016 'International Tables Vol C Tables 4.2.6.8 and 6.1.1.4'
H H 0.0000 0.0000 'International Tables Vol C Tables 4.2.6.8 and 6.1.1.4'
N N 0.0061 0.0033 'International Tables Vol C Tables 4.2.6.8 and 6.1.1.4'
F F 0.0171 0.0103 'International Tables Vol C Tables 4.2.6.8 and 6.1.1.4'
P P 0.1023 0.0942 'International Tables Vol C Tables 4.2.6.8 and 6.1.1.4'
Cl Cl 0.1484 0.1585 'International Tables Vol C Tables 4.2.6.8 and 6.1.1.4'
Ir Ir -1.4442 7.9887 'International Tables Vol C Tables 4.2.6.8 and 6.1.1.4'

loop_
_geom_angle_atom_site_label_1
_geom_angle_atom_site_label_2
_geom_angle_atom_site_label_3
_geom_angle
C9 Ir1 C2 158.46(15)
C9 Ir1 C1 166.07(15)
C2 Ir1 C1 35.46(15)
C9 Ir1 P1 80.98(11)
C2 Ir1 P1 95.46(11)
C1 Ir1 P1 101.27(11)
C9 Ir1 C6 95.50(15)
C2 Ir1 C6 92.49(15)
C1 Ir1 C6 79.08(15)
P1 Ir1 C6 166.39(10)
C9 Ir1 C5 96.27(15)
C2 Ir1 C5 79.14(15)
C1 Ir1 C5 86.63(15)
P1 Ir1 C5 158.20(11)
C6 Ir1 C5 34.90(14)
C9 Ir1 Cl1 84.78(10)
C2 Ir1 Cl1 116.31(11)
C1 Ir1 Cl1 81.69(11)
P1 Ir1 Cl1 85.98(3)
C6 Ir1 Cl1 80.60(10)
C5 Ir1 Cl1 115.44(10)
C2 C1 C8 123.7(4)
C2 C1 Ir1 71.8(2)
C8 C1 Ir1 111.6(3)
C1 C2 C3 126.1(4)
C1 C2 Ir1 72.8(2)
C3 C2 Ir1 108.8(3)
C2 C3 C4 115.1(3)
C3 C4 C5 115.1(3)
C6 C5 C4 122.5(4)
C6 C5 Ir1 72.4(2)
C4 C5 Ir1 111.1(3)
C5 C6 C7 124.9(4)
C5 C6 Ir1 72.7(2)
C7 C6 Ir1 109.3(3)
C6 C7 C8 115.6(3)
C7 C8 C1 116.4(3)
C10 C9 N2 104.1(3)
C10 C9 Ir1 138.0(3)
N2 C9 Ir1 117.9(3)
C9 C10 N1 109.3(3)
C12 C11 C13 113.9(5)
C12 C11 N1 111.6(4)
C13 C11 N1 110.6(4)
N1 C14 N2 108.0(3)
N2 C15 P1 103.9(2)
C21 C16 C17 118.1(4)
C21 C16 P1 120.9(3)
C17 C16 P1 121.0(3)
C18 C17 C16 120.5(4)
C17 C18 C19 120.3(4)
C20 C19 C18 120.1(4)
C19 C20 C21 119.9(4)
C20 C21 C16 121.0(4)
C23 C22 C27 118.9(4)
C23 C22 P1 118.5(3)
C27 C22 P1 122.2(3)
C24 C23 C22 121.0(4)
C23 C24 C25 119.7(4)
C26 C25 C24 119.8(4)
C25 C26 C27 120.9(4)
C26 C27 C22 119.7(4)
C14 N1 C10 108.4(3)
C14 N1 C11 126.9(3)
C10 N1 C11 124.6(3)
C14 N2 C9 110.2(3)
C14 N2 C15 127.6(3)
C9 N2 C15 122.2(3)
C22 P1 C16 105.95(18)
C22 P1 C15 109.64(17)
C16 P1 C15 104.82(18)
C22 P1 Ir1 117.40(13)
C16 P1 Ir1 117.16(13)
C15 P1 Ir1 100.93(13)
F6 P2 F4 91.5(3)
F6 P2 F1 91.2(2)
F4 P2 F1 90.2(2)
F6 P2 F3 178.5(2)
F4 P2 F3 90.0(2)
F1 P2 F3 89.2(2)
F6 P2 F5 90.8(2)
F4 P2 F5 90.2(2)
F1 P2 F5 177.9(2)
F3 P2 F5 88.8(2)
F6 P2 F2 89.2(2)
F4 P2 F2 178.8(2)
F1 P2 F2 90.7(2)
F3 P2 F2 89.3(2)
F5 P2 F2 88.77(19)

loop_
_geom_bond_atom_site_label_1
_geom_bond_atom_site_label_2
_geom_bond_distance
Ir1 C9 2.049(4)
Ir1 C2 2.267(4)
Ir1 C1 2.280(4)
Ir1 P1 2.2851(10)
Ir1 C6 2.289(4)
Ir1 C5 2.294(4)
Ir1 Cl1 2.5097(9)
C1 C2 1.385(6)
C1 C8 1.522(6)
C2 C3 1.506(6)
C3 C4 1.526(6)
C4 C5 1.519(5)
C5 C6 1.374(6)
C6 C7 1.512(6)
C7 C8 1.517(6)
C9 C10 1.356(5)
C9 N2 1.410(5)
C10 N1 1.388(5)
C11 C12 1.486(7)
C11 C13 1.493(7)
C11 N1 1.497(5)
C14 N1 1.328(5)
C14 N2 1.341(5)
C15 N2 1.461(5)
C15 P1 1.850(4)
C16 C21 1.400(5)
C16 C17 1.399(6)
C16 P1 1.816(4)
C17 C18 1.384(6)
C18 C19 1.384(6)
C19 C20 1.377(6)
C20 C21 1.386(6)
C22 C23 1.392(5)
C22 C27 1.397(5)
C22 P1 1.814(4)
C23 C24 1.382(6)
C24 C25 1.386(6)
C25 C26 1.379(6)
C26 C27 1.385(6)
F1 P2 1.580(3)
F2 P2 1.594(3)
F3 P2 1.589(4)
F4 P2 1.569(3)
F5 P2 1.583(3)
F6 P2 1.563(4)
